data_7230314
loop_
_publ_author_name
'Fabrizi de Biani, Fabrizia'
'Reale, Annalisa'
'Razzano, Vincenzo'
'Paolino, Marco'
'Giuliani, Germano'
'Donati, Alessandro'
'Giorgi, Gianluca'
'Mr\'oz, Wojciech'
'Piovani, Daniele'
'Botta, Chiara'
'Cappelli, Andrea'

_publ_section_title
;
 Electrochemical and optoelectronic properties of terthiophene- and
 bithiophene-based polybenzofulvene derivatives
;
_journal_issue 20
_journal_name_full 'RSC Advances'
_journal_page_first 10836
_journal_paper_doi 10.1039/C7RA13242E
_journal_volume 8
_journal_year 2018
_chemical_formula_moiety 'C30 H20 O3 S3'
_chemical_formula_sum 'C30 H20 O3 S3'
_chemical_formula_weight 524.64
_chemical_name_systematic
;
ethyl 6-([2,2':5',2''-terthiophen]-5-yl)-1-oxo-3-phenyl-1H-indene-2-carboxylate
;
_space_group_crystal_system triclinic
_space_group_IT_number 2
_space_group_name_Hall '-P 1'
_space_group_name_H-M_alt 'P -1'
_symmetry_space_group_name_Hall '-P 1'
_symmetry_space_group_name_H-M 'P -1'
_atom_sites_solution_hydrogens geom
_audit_creation_method SHELXL-2013
_audit_update_record
;
2017-07-04 deposited with the CCDC.
2018-03-01 downloaded from the CCDC.
;
_cell_angle_alpha 108.905(5)
_cell_angle_beta 98.795(5)
_cell_angle_gamma 109.501(5)
_cell_formula_units_Z 2
_cell_length_a 9.652(5)
_cell_length_b 11.432(5)
_cell_length_c 13.068(5)
_cell_measurement_reflns_used 2186
_cell_measurement_temperature 293(2)
_cell_measurement_theta_max 28.9115
_cell_measurement_theta_min 2.3362
_cell_volume 1229.6(10)
_computing_cell_refinement
;
CrysAlisPro, Oxford Diffraction Ltd.,
Version 1.171.33.42 (release 29-05-2009 CrysAlis171 .NET)
(compiled May 29 2009,17:40:42)
;
_computing_data_collection
;
CrysAlisPro, Oxford Diffraction Ltd.,
Version 1.171.33.42 (release 29-05-2009 CrysAlis171 .NET)
(compiled May 29 2009,17:40:42)
;
_computing_data_reduction
;
CrysAlisPro, Oxford Diffraction Ltd.,
Version 1.171.33.42 (release 29-05-2009 CrysAlis171 .NET)
(compiled May 29 2009,17:40:42)
;
_computing_molecular_graphics 'Ortep-3 for Windows (Farrugia, 1997)'
_computing_publication_material 'WinGX publication routines (Farrugia, 1999)'
_computing_structure_refinement 'SHELXL-2013 (Sheldrick, 2013)'
_diffrn_ambient_temperature 293(2)
_diffrn_detector_area_resol_mean 16.0827
_diffrn_measured_fraction_theta_full 0.999
_diffrn_measured_fraction_theta_max 0.845
_diffrn_measurement_device_type 'Xcalibur, Sapphire3'
_diffrn_measurement_method '\w scans'
_diffrn_radiation_monochromator graphite
_diffrn_radiation_source 'Enhance (Mo) X-ray Source'
_diffrn_radiation_type MoK\a
_diffrn_radiation_wavelength 0.71073
_diffrn_reflns_av_R_equivalents 0.0288
_diffrn_reflns_av_unetI/netI 0.0662
_diffrn_reflns_Laue_measured_fraction_full 0.999
_diffrn_reflns_Laue_measured_fraction_max 0.845
_diffrn_reflns_limit_h_max 12
_diffrn_reflns_limit_h_min -10
_diffrn_reflns_limit_k_max 14
_diffrn_reflns_limit_k_min -11
_diffrn_reflns_limit_l_max 13
_diffrn_reflns_limit_l_min -16
_diffrn_reflns_number 10013
_diffrn_reflns_point_group_measured_fraction_full 0.999
_diffrn_reflns_point_group_measured_fraction_max 0.845
_diffrn_reflns_theta_full 25.242
_diffrn_reflns_theta_max 28.975
_diffrn_reflns_theta_min 2.341
_exptl_absorpt_coefficient_mu 0.334
_exptl_absorpt_correction_T_max 1.00000
_exptl_absorpt_correction_T_min 0.56164
_exptl_absorpt_correction_type multi-scan
_exptl_absorpt_process_details
;
CrysAlisPro, Agilent Technologies,
Version 1.171.36.21 (release 14-08-2012 CrysAlis171 .NET)
(compiled Sep 14 2012,17:21:16)
Empirical absorption correction using spherical harmonics,
 implemented in SCALE3 ABSPACK scaling algorithm.
;
_exptl_crystal_colour 'pale yellow'
_exptl_crystal_density_diffrn 1.417
_exptl_crystal_description prism
_exptl_crystal_F_000 544
_exptl_crystal_size_max 0.4
_exptl_crystal_size_mid 0.3
_exptl_crystal_size_min 0.3
_refine_diff_density_max 0.342
_refine_diff_density_min -0.464
_refine_diff_density_rms 0.058
_refine_ls_extinction_method none
_refine_ls_goodness_of_fit_ref 1.026
_refine_ls_hydrogen_treatment constr
_refine_ls_matrix_type full
_refine_ls_number_parameters 326
_refine_ls_number_reflns 5524
_refine_ls_number_restraints 0
_refine_ls_restrained_S_all 1.026
_refine_ls_R_factor_all 0.0977
_refine_ls_R_factor_gt 0.0573
_refine_ls_shift/su_max 0.001
_refine_ls_shift/su_mean 0.000
_refine_ls_structure_factor_coef Fsqd
_refine_ls_weighting_details 'w=1/[\s^2^(Fo^2^)+(0.0491P)^2^+0.4423P] where P=(Fo^2^+2Fc^2^)/3'
_refine_ls_weighting_scheme calc
_refine_ls_wR_factor_gt 0.1177
_refine_ls_wR_factor_ref 0.1425
_reflns_Friedel_coverage 0.000
_reflns_number_gt 3578
_reflns_number_total 5524
_reflns_threshold_expression 'I > 2\s(I)'
_cod_data_source_file c7ra13242e3.cif
_cod_data_source_block shelx
_cod_database_code 7230314
_shelx_space_group_comment
;
The symmetry employed for this shelxl refinement is uniquely defined
by the following loop, which should always be used as a source of
symmetry information in preference to the above space-group names.
They are only intended as comments.
;
_shelxl_version_number 2013-4

loop_
_space_group_symop_operation_xyz
'x, y, z'
'-x, -y, -z'

loop_
_atom_site_label
_atom_site_type_symbol
_atom_site_fract_x
_atom_site_fract_y
_atom_site_fract_z
_atom_site_U_iso_or_equiv
_atom_site_adp_type
_atom_site_occupancy
_atom_site_site_symmetry_order
_atom_site_calc_flag
_atom_site_refinement_flags_posn
_atom_site_refinement_flags_adp
C2 C 0.4385(3) -0.1238(3) 1.3424(2) 0.0352(6) Uani 1 1 d . .
C3 C 0.5523(3) -0.0385(3) 1.2996(2) 0.0360(6) Uani 1 1 d . .
C4 C 0.4591(3) -0.0011(3) 1.2236(2) 0.0345(6) Uani 1 1 d . .
C5 C 0.5020(3) 0.0736(3) 1.1611(2) 0.0372(7) Uani 1 1 d . .
H5 H 0.6040 0.1087 1.1612 0.045 Uiso 1 1 calc R U
C6 C 0.3909(3) 0.0965(3) 1.0969(2) 0.0360(6) Uani 1 1 d . .
C7 C 0.2373(3) 0.0379(3) 1.0972(3) 0.0418(7) Uani 1 1 d . .
H7 H 0.1623 0.0508 1.0540 0.050 Uiso 1 1 calc R U
C8 C 0.1944(3) -0.0383(3) 1.1599(3) 0.0404(7) Uani 1 1 d . .
H8 H 0.0922 -0.0763 1.1585 0.048 Uiso 1 1 calc R U
C9 C 0.3068(3) -0.0565(3) 1.2246(2) 0.0351(6) Uani 1 1 d . .
C10 C 0.4872(3) -0.1833(3) 1.4183(2) 0.0385(7) Uani 1 1 d . .
C11 C 0.4104(4) -0.3033(3) 1.5309(3) 0.0515(8) Uani 1 1 d . .
H11A H 0.4949 -0.2417 1.5990 0.062 Uiso 1 1 calc R U
H11B H 0.4381 -0.3743 1.4880 0.062 Uiso 1 1 calc R U
C12 C 0.2668(4) -0.3637(4) 1.5612(4) 0.0786(12) Uani 1 1 d . .
H12A H 0.2343 -0.2938 1.5966 0.118 Uiso 1 1 calc R U
H12B H 0.2872 -0.4040 1.6125 0.118 Uiso 1 1 calc R U
H12C H 0.1870 -0.4317 1.4938 0.118 Uiso 1 1 calc R U
C13 C 0.4301(3) 0.1797(3) 1.0316(2) 0.0370(6) Uani 1 1 d . .
C14 C 0.3353(3) 0.1872(3) 0.9479(3) 0.0456(8) Uani 1 1 d . .
H14 H 0.2300 0.1343 0.9206 0.055 Uiso 1 1 calc R U
C15 C 0.4103(3) 0.2814(3) 0.9064(3) 0.0443(7) Uani 1 1 d . .
H15 H 0.3597 0.2969 0.8489 0.053 Uiso 1 1 calc R U
C16 C 0.5649(3) 0.3487(3) 0.9583(2) 0.0379(7) Uani 1 1 d . .
C17 C 0.6789(3) 0.4528(3) 0.9379(2) 0.0379(7) Uani 1 1 d . .
C18 C 0.8299(3) 0.5314(3) 0.9957(3) 0.0482(8) Uani 1 1 d . .
H18 H 0.8793 0.5270 1.0604 0.058 Uiso 1 1 calc R U
C19 C 0.9042(3) 0.6199(3) 0.9485(3) 0.0456(8) Uani 1 1 d . .
H19 H 1.0076 0.6789 0.9785 0.055 Uiso 1 1 calc R U
C20 C 0.8108(3) 0.6114(3) 0.8548(2) 0.0362(6) Uani 1 1 d . .
C21 C 0.8449(3) 0.6786(3) 0.7783(3) 0.0397(7) Uani 1 1 d . .
C22 C 0.7416(3) 0.6722(3) 0.6875(2) 0.0380(7) Uani 1 1 d . .
H22 H 0.6355 0.6250 0.6668 0.046 Uiso 1 1 calc R U
C23 C 0.8210(4) 0.7482(3) 0.6305(3) 0.0553(9) Uani 1 1 d . .
H23 H 0.7710 0.7550 0.5674 0.066 Uiso 1 1 calc R U
C24 C 0.9735(4) 0.8086(4) 0.6761(3) 0.0617(10) Uani 1 1 d . .
H24 H 1.0405 0.8615 0.6486 0.074 Uiso 1 1 calc R U
O1 O 0.6091(2) -0.1898(3) 1.4363(2) 0.0674(7) Uani 1 1 d . .
O2 O 0.3796(2) -0.2314(2) 1.46425(19) 0.0489(6) Uani 1 1 d . .
O3 O 0.6907(2) -0.0028(2) 1.32457(19) 0.0505(6) Uani 1 1 d . .
S1 S 0.61734(8) 0.29308(8) 1.06064(7) 0.0452(2) Uani 1 1 d . .
S2 S 0.62632(8) 0.49051(7) 0.82361(7) 0.0414(2) Uani 1 1 d . .
S3 S 1.03067(10) 0.77706(10) 0.79046(10) 0.0693(3) Uani 1 1 d . .
C1 C 0.2967(3) -0.1311(3) 1.2991(2) 0.0335(6) Uani 1 1 d . .
C1' C 0.1479(3) -0.1987(3) 1.3164(2) 0.0350(6) Uani 1 1 d . .
C2' C 0.0860(3) -0.3367(3) 1.2921(3) 0.0421(7) Uani 1 1 d . .
H2' H 0.1413 -0.3879 1.2686 0.050 Uiso 1 1 calc R U
C3' C -0.0578(3) -0.3979(3) 1.3029(3) 0.0512(8) Uani 1 1 d . .
H3' H -0.0988 -0.4903 1.2861 0.061 Uiso 1 1 calc R U
C4' C -0.1406(3) -0.3239(4) 1.3382(3) 0.0538(9) Uani 1 1 d . .
H4' H -0.2370 -0.3662 1.3454 0.065 Uiso 1 1 calc R U
C5' C -0.0815(3) -0.1876(3) 1.3629(3) 0.0548(9) Uani 1 1 d . .
H5' H -0.1377 -0.1374 1.3868 0.066 Uiso 1 1 calc R U
C6' C 0.0622(3) -0.1252(3) 1.3520(3) 0.0467(8) Uani 1 1 d . .
H6' H 0.1021 -0.0328 1.3688 0.056 Uiso 1 1 calc R U

loop_
_atom_site_aniso_label
_atom_site_aniso_U_11
_atom_site_aniso_U_22
_atom_site_aniso_U_33
_atom_site_aniso_U_23
_atom_site_aniso_U_13
_atom_site_aniso_U_12
C2 0.0303(14) 0.0366(15) 0.0418(18) 0.0178(13) 0.0144(12) 0.0138(11)
C3 0.0312(15) 0.0390(16) 0.0405(18) 0.0165(13) 0.0154(12) 0.0151(11)
C4 0.0300(14) 0.0359(15) 0.0395(17) 0.0166(13) 0.0128(12) 0.0133(11)
C5 0.0325(15) 0.0385(16) 0.0434(18) 0.0188(14) 0.0169(12) 0.0130(11)
C6 0.0385(15) 0.0330(15) 0.0365(17) 0.0128(13) 0.0138(12) 0.0147(12)
C7 0.0348(15) 0.0524(18) 0.0449(19) 0.0240(15) 0.0113(13) 0.0216(13)
C8 0.0301(15) 0.0456(17) 0.049(2) 0.0229(15) 0.0148(13) 0.0142(12)
C9 0.0310(14) 0.0335(15) 0.0413(18) 0.0162(13) 0.0137(12) 0.0114(11)
C10 0.0334(15) 0.0387(16) 0.0414(18) 0.0169(14) 0.0114(12) 0.0114(12)
C11 0.060(2) 0.060(2) 0.051(2) 0.0347(17) 0.0219(16) 0.0279(16)
C12 0.083(3) 0.083(3) 0.094(3) 0.062(3) 0.046(2) 0.028(2)
C13 0.0406(16) 0.0353(15) 0.0384(18) 0.0167(13) 0.0143(12) 0.0165(12)
C14 0.0357(16) 0.0528(19) 0.050(2) 0.0246(16) 0.0116(13) 0.0167(13)
C15 0.0438(17) 0.0525(18) 0.0424(19) 0.0250(15) 0.0100(13) 0.0220(14)
C16 0.0427(16) 0.0425(16) 0.0399(18) 0.0236(14) 0.0160(13) 0.0222(13)
C17 0.0446(16) 0.0393(16) 0.0363(17) 0.0200(13) 0.0125(13) 0.0199(12)
C18 0.0455(18) 0.058(2) 0.047(2) 0.0305(17) 0.0087(14) 0.0208(15)
C19 0.0390(16) 0.0455(18) 0.050(2) 0.0231(15) 0.0087(14) 0.0131(13)
C20 0.0367(15) 0.0325(15) 0.0422(18) 0.0150(13) 0.0137(12) 0.0164(11)
C21 0.0418(16) 0.0352(15) 0.051(2) 0.0227(14) 0.0195(13) 0.0179(12)
C22 0.0412(16) 0.0357(15) 0.0398(18) 0.0243(13) 0.0108(13) 0.0105(12)
C23 0.062(2) 0.061(2) 0.057(2) 0.0383(19) 0.0206(17) 0.0270(17)
C24 0.057(2) 0.067(2) 0.087(3) 0.052(2) 0.0354(19) 0.0289(17)
O1 0.0415(13) 0.107(2) 0.095(2) 0.0745(17) 0.0324(12) 0.0413(13)
O2 0.0405(11) 0.0659(14) 0.0623(16) 0.0442(12) 0.0245(10) 0.0254(10)
O3 0.0283(11) 0.0637(14) 0.0681(16) 0.0381(12) 0.0178(10) 0.0160(9)
S1 0.0379(4) 0.0520(5) 0.0509(5) 0.0324(4) 0.0102(3) 0.0144(3)
S2 0.0377(4) 0.0453(4) 0.0443(5) 0.0250(4) 0.0097(3) 0.0148(3)
S3 0.0434(5) 0.0852(7) 0.0931(8) 0.0577(6) 0.0190(5) 0.0217(4)
C1 0.0318(14) 0.0320(14) 0.0387(17) 0.0150(12) 0.0150(11) 0.0125(11)
C1' 0.0317(14) 0.0377(15) 0.0404(18) 0.0210(13) 0.0129(12) 0.0139(11)
C2' 0.0358(16) 0.0399(16) 0.048(2) 0.0172(14) 0.0148(13) 0.0120(12)
C3' 0.0426(18) 0.0451(18) 0.056(2) 0.0242(16) 0.0119(15) 0.0034(14)
C4' 0.0319(16) 0.072(2) 0.059(2) 0.0364(19) 0.0171(15) 0.0130(15)
C5' 0.0436(18) 0.075(2) 0.073(3) 0.045(2) 0.0336(17) 0.0355(16)
C6' 0.0431(17) 0.0480(18) 0.065(2) 0.0310(17) 0.0277(15) 0.0242(14)

loop_
_atom_type_symbol
_atom_type_description
_atom_type_scat_dispersion_real
_atom_type_scat_dispersion_imag
_atom_type_scat_source
C C 0.0033 0.0016 'International Tables Vol C Tables 4.2.6.8 and 6.1.1.4'
H H 0.0000 0.0000 'International Tables Vol C Tables 4.2.6.8 and 6.1.1.4'
O O 0.0106 0.0060 'International Tables Vol C Tables 4.2.6.8 and 6.1.1.4'
S S 0.1246 0.1234 'International Tables Vol C Tables 4.2.6.8 and 6.1.1.4'

loop_
_geom_angle_atom_site_label_1
_geom_angle_atom_site_label_2
_geom_angle_atom_site_label_3
_geom_angle
C1 C2 C10 130.1(2)
C1 C2 C3 108.3(2)
C10 C2 C3 121.6(2)
O3 C3 C4 126.7(2)
O3 C3 C2 127.8(3)
C4 C3 C2 105.4(2)
C5 C4 C9 121.7(2)
C5 C4 C3 130.7(2)
C9 C4 C3 107.6(2)
C4 C5 C6 119.6(2)
C4 C5 H5 120.2
C6 C5 H5 120.2
C5 C6 C7 118.0(2)
C5 C6 C13 122.3(2)
C7 C6 C13 119.7(2)
C8 C7 C6 122.2(3)
C8 C7 H7 118.9
C6 C7 H7 118.9
C9 C8 C7 118.7(2)
C9 C8 H8 120.7
C7 C8 H8 120.7
C8 C9 C4 119.8(2)
C8 C9 C1 131.0(2)
C4 C9 C1 109.2(2)
O1 C10 O2 122.9(3)
O1 C10 C2 124.4(3)
O2 C10 C2 112.7(2)
O2 C11 C12 107.6(3)
O2 C11 H11A 110.2
C12 C11 H11A 110.2
O2 C11 H11B 110.2
C12 C11 H11B 110.2
H11A C11 H11B 108.5
C11 C12 H12A 109.5
C11 C12 H12B 109.5
H12A C12 H12B 109.5
C11 C12 H12C 109.5
H12A C12 H12C 109.5
H12B C12 H12C 109.5
C14 C13 C6 128.8(3)
C14 C13 S1 110.1(2)
C6 C13 S1 121.0(2)
C13 C14 C15 114.0(3)
C13 C14 H14 123.0
C15 C14 H14 123.0
C16 C15 C14 113.6(3)
C16 C15 H15 123.2
C14 C15 H15 123.2
C15 C16 C17 129.0(3)
C15 C16 S1 110.0(2)
C17 C16 S1 121.0(2)
C18 C17 C16 130.3(3)
C18 C17 S2 110.3(2)
C16 C17 S2 119.4(2)
C17 C18 C19 113.6(3)
C17 C18 H18 123.2
C19 C18 H18 123.2
C20 C19 C18 113.8(3)
C20 C19 H19 123.1
C18 C19 H19 123.1
C19 C20 C21 130.7(3)
C19 C20 S2 110.2(2)
C21 C20 S2 119.0(2)
C22 C21 C20 127.8(2)
C22 C21 S3 110.9(2)
C20 C21 S3 121.3(2)
C21 C22 C23 110.8(3)
C21 C22 H22 124.6
C23 C22 H22 124.6
C24 C23 C22 114.0(3)
C24 C23 H23 123.0
C22 C23 H23 123.0
C23 C24 S3 112.0(2)
C23 C24 H24 124.0
S3 C24 H24 124.0
C10 O2 C11 116.8(2)
C13 S1 C16 92.29(13)
C17 S2 C20 92.11(14)
C24 S3 C21 92.33(16)
C2 C1 C1' 130.1(2)
C2 C1 C9 109.5(2)
C1' C1 C9 120.4(2)
C6' C1' C2' 118.4(3)
C6' C1' C1 119.7(2)
C2' C1' C1 121.8(3)
C3' C2' C1' 120.0(3)
C3' C2' H2' 120.0
C1' C2' H2' 120.0
C4' C3' C2' 120.8(3)
C4' C3' H3' 119.6
C2' C3' H3' 119.6
C3' C4' C5' 120.1(3)
C3' C4' H4' 119.9
C5' C4' H4' 119.9
C4' C5' C6' 119.7(3)
C4' C5' H5' 120.2
C6' C5' H5' 120.2
C5' C6' C1' 121.0(3)
C5' C6' H6' 119.5
C1' C6' H6' 119.5

loop_
_geom_bond_atom_site_label_1
_geom_bond_atom_site_label_2
_geom_bond_distance
C2 C1 1.363(4)
C2 C10 1.474(4)
C2 C3 1.516(4)
C3 O3 1.214(3)
C3 C4 1.496(4)
C4 C5 1.373(4)
C4 C9 1.398(3)
C5 C6 1.406(4)
C5 H5 0.9300
C6 C7 1.409(4)
C6 C13 1.470(4)
C7 C8 1.388(4)
C7 H7 0.9300
C8 C9 1.386(4)
C8 H8 0.9300
C9 C1 1.482(4)
C10 O1 1.197(3)
C10 O2 1.328(3)
C11 O2 1.439(3)
C11 C12 1.503(4)
C11 H11A 0.9700
C11 H11B 0.9700
C12 H12A 0.9600
C12 H12B 0.9600
C12 H12C 0.9600
C13 C14 1.359(4)
C13 S1 1.731(3)
C14 C15 1.399(4)
C14 H14 0.9300
C15 C16 1.366(4)
C15 H15 0.9300
C16 C17 1.456(4)
C16 S1 1.734(3)
C17 C18 1.361(4)
C17 S2 1.733(3)
C18 C19 1.405(4)
C18 H18 0.9300
C19 C20 1.359(4)
C19 H19 0.9300
C20 C21 1.459(4)
C20 S2 1.737(3)
C21 C22 1.392(4)
C21 S3 1.720(3)
C22 C23 1.431(4)
C22 H22 0.9300
C23 C24 1.336(4)
C23 H23 0.9300
C24 S3 1.702(4)
C24 H24 0.9300
C1 C1' 1.478(3)
C1' C6' 1.390(4)
C1' C2' 1.391(4)
C2' C3' 1.382(4)
C2' H2' 0.9300
C3' C4' 1.370(4)
C3' H3' 0.9300
C4' C5' 1.372(4)
C4' H4' 0.9300
C5' C6' 1.385(4)
C5' H5' 0.9300
C6' H6' 0.9300

loop_
_geom_torsion_atom_site_label_1
_geom_torsion_atom_site_label_2
_geom_torsion_atom_site_label_3
_geom_torsion_atom_site_label_4
_geom_torsion
C1 C2 C3 O3 175.5(3)
C10 C2 C3 O3 -4.4(5)
C1 C2 C3 C4 -1.8(3)
C10 C2 C3 C4 178.4(2)
O3 C3 C4 C5 3.6(5)
C2 C3 C4 C5 -179.1(3)
O3 C3 C4 C9 -175.9(3)
C2 C3 C4 C9 1.3(3)
C9 C4 C5 C6 0.6(4)
C3 C4 C5 C6 -178.9(3)
C4 C5 C6 C7 -1.7(4)
C4 C5 C6 C13 177.6(3)
C5 C6 C7 C8 1.3(4)
C13 C6 C7 C8 -178.1(3)
C6 C7 C8 C9 0.3(4)
C7 C8 C9 C4 -1.5(4)
C7 C8 C9 C1 180.0(3)
C5 C4 C9 C8 1.0(4)
C3 C4 C9 C8 -179.4(3)
C5 C4 C9 C1 179.9(3)
C3 C4 C9 C1 -0.5(3)
C1 C2 C10 O1 166.9(3)
C3 C2 C10 O1 -13.2(4)
C1 C2 C10 O2 -12.3(4)
C3 C2 C10 O2 167.6(2)
C5 C6 C13 C14 164.1(3)
C7 C6 C13 C14 -16.6(5)
C5 C6 C13 S1 -18.9(4)
C7 C6 C13 S1 160.4(2)
C6 C13 C14 C15 177.6(3)
S1 C13 C14 C15 0.3(4)
C13 C14 C15 C16 -0.2(4)
C14 C15 C16 C17 -179.9(3)
C14 C15 C16 S1 0.0(4)
C15 C16 C17 C18 172.1(3)
S1 C16 C17 C18 -7.7(5)
C15 C16 C17 S2 -8.1(5)
S1 C16 C17 S2 172.09(16)
C16 C17 C18 C19 178.9(3)
S2 C17 C18 C19 -0.9(4)
C17 C18 C19 C20 0.7(4)
C18 C19 C20 C21 -175.8(3)
C18 C19 C20 S2 -0.2(4)
C19 C20 C21 C22 -175.4(3)
S2 C20 C21 C22 9.3(4)
C19 C20 C21 S3 6.4(5)
S2 C20 C21 S3 -168.84(17)
C20 C21 C22 C23 -177.7(3)
S3 C21 C22 C23 0.7(3)
C21 C22 C23 C24 -0.5(4)
C22 C23 C24 S3 0.1(4)
O1 C10 O2 C11 -5.1(4)
C2 C10 O2 C11 174.1(2)
C12 C11 O2 C10 -172.7(3)
C14 C13 S1 C16 -0.3(2)
C6 C13 S1 C16 -177.8(2)
C15 C16 S1 C13 0.2(2)
C17 C16 S1 C13 -180.0(2)
C18 C17 S2 C20 0.7(2)
C16 C17 S2 C20 -179.2(2)
C19 C20 S2 C17 -0.3(2)
C21 C20 S2 C17 175.9(2)
C23 C24 S3 C21 0.2(3)
C22 C21 S3 C24 -0.5(3)
C20 C21 S3 C24 177.9(3)
C10 C2 C1 C1' 1.4(5)
C3 C2 C1 C1' -178.5(3)
C10 C2 C1 C9 -178.6(3)
C3 C2 C1 C9 1.5(3)
C8 C9 C1 C2 178.0(3)
C4 C9 C1 C2 -0.6(3)
C8 C9 C1 C1' -2.0(5)
C4 C9 C1 C1' 179.3(2)
C2 C1 C1' C6' 126.3(3)
C9 C1 C1' C6' -53.6(4)
C2 C1 C1' C2' -57.3(4)
C9 C1 C1' C2' 122.8(3)
C6' C1' C2' C3' 0.4(4)
C1 C1' C2' C3' -176.1(3)
C1' C2' C3' C4' -0.4(5)
C2' C3' C4' C5' 0.2(5)
C3' C4' C5' C6' 0.0(5)
C4' C5' C6' C1' 0.0(5)
C2' C1' C6' C5' -0.2(5)
C1 C1' C6' C5' 176.3(3)
